data_1558791
loop_
_publ_author_name
'Zhang, Zhong'
'Wang, Yue-Lin'
'Liu, Yan'
'Huang, Sheng-Li'
'Yang, Guo-Yu'

_publ_section_title
;
 Three ring-shaped Zr(iv)-substituted silicotungstates: syntheses,
 structures and their properties.
;
_journal_issue 35
_journal_name_full Nanoscale
_journal_page_first 18333
_journal_page_last 18341
_journal_paper_doi 10.1039/d0nr02945a
_journal_volume 12
_journal_year 2020
_chemical_formula_sum 'C12 H88 N8 O168 Si4 W40 Zr8'
_chemical_formula_weight 11228.62
_space_group_crystal_system triclinic
_space_group_IT_number 2
_space_group_name_Hall '-P 1'
_space_group_name_H-M_alt 'P -1'
_audit_creation_method SHELXL-2018/3
_audit_update_record
;
2020-07-17 deposited with the CCDC.	2020-08-03 downloaded from the CCDC.
;
_cell_angle_alpha 67.484(2)
_cell_angle_beta 82.137(2)
_cell_angle_gamma 88.158(2)
_cell_formula_units_Z 1
_cell_length_a 11.7819(2)
_cell_length_b 20.9415(5)
_cell_length_c 21.9893(6)
_cell_measurement_reflns_used 16939
_cell_measurement_temperature 293(2)
_cell_measurement_theta_max 29.5325
_cell_measurement_theta_min 2.8017
_cell_volume 4963.5(2)
_computing_structure_refinement 'SHELXL-2018/3 (Sheldrick, 2018)'
_diffrn_ambient_temperature 293(2)
_diffrn_measured_fraction_theta_full 0.998
_diffrn_measured_fraction_theta_max 0.998
_diffrn_measurement_device_type 'multiwire proportional'
_diffrn_measurement_method 'phi and omega scans'
_diffrn_radiation_type MoK\a
_diffrn_radiation_wavelength 0.71073
_diffrn_reflns_av_R_equivalents 0.0488
_diffrn_reflns_av_unetI/netI 0.0538
_diffrn_reflns_Laue_measured_fraction_full 0.998
_diffrn_reflns_Laue_measured_fraction_max 0.998
_diffrn_reflns_limit_h_max 14
_diffrn_reflns_limit_h_min -13
_diffrn_reflns_limit_k_max 24
_diffrn_reflns_limit_k_min -24
_diffrn_reflns_limit_l_max 26
_diffrn_reflns_limit_l_min -25
_diffrn_reflns_number 47834
_diffrn_reflns_point_group_measured_fraction_full 0.998
_diffrn_reflns_point_group_measured_fraction_max 0.998
_diffrn_reflns_theta_full 25.009
_diffrn_reflns_theta_max 25.009
_diffrn_reflns_theta_min 2.807
_diffrn_source 'sealed tube'
_exptl_absorpt_coefficient_mu 23.588
_exptl_absorpt_correction_T_max 1.00000
_exptl_absorpt_correction_T_min 0.21519
_exptl_absorpt_correction_type multi-scan
_exptl_crystal_colour colorless
_exptl_crystal_density_diffrn 3.757
_exptl_crystal_description needle
_exptl_crystal_F_000 4894
_exptl_crystal_size_max 0.160
_exptl_crystal_size_mid 0.140
_exptl_crystal_size_min 0.080
_refine_diff_density_max 7.140
_refine_diff_density_min -5.612
_refine_diff_density_rms 0.482
_refine_ls_extinction_method none
_refine_ls_goodness_of_fit_ref 1.044
_refine_ls_hydrogen_treatment undef
_refine_ls_matrix_type full
_refine_ls_number_parameters 1009
_refine_ls_number_reflns 17439
_refine_ls_number_restraints 350
_refine_ls_restrained_S_all 1.040
_refine_ls_R_factor_all 0.0943
_refine_ls_R_factor_gt 0.0759
_refine_ls_shift/su_max 0.001
_refine_ls_shift/su_mean 0.000
_refine_ls_structure_factor_coef Fsqd
_refine_ls_weighting_details 'w=1/[\s^2^(Fo^2^)+(0.1011P)^2^+345.6176P] where P=(Fo^2^+2Fc^2^)/3'
_refine_ls_weighting_scheme calc
_refine_ls_wR_factor_gt 0.2037
_refine_ls_wR_factor_ref 0.2197
_reflns_Friedel_coverage 0.000
_reflns_number_gt 13077
_reflns_number_total 17439
_reflns_threshold_expression 'I > 2\s(I)'
_cod_data_source_file d0nr02945a2.cif
_cod_data_source_block x_sqd
_cod_depositor_comments 'Adding full bibliography for 1558789--1558791.cif.'
_cod_database_code 1558791
_shelx_shelxl_version_number 2018/3
_shelx_space_group_comment
;
The symmetry employed for this shelxl refinement is uniquely defined
by the following loop, which should always be used as a source of
symmetry information in preference to the above space-group names.
They are only intended as comments.
;
_shelx_estimated_absorpt_t_min 0.116
_shelx_estimated_absorpt_t_max 0.254

loop_
_space_group_symop_operation_xyz
'x, y, z'
'-x, -y, -z'

loop_
_atom_site_label
_atom_site_type_symbol
_atom_site_fract_x
_atom_site_fract_y
_atom_site_fract_z
_atom_site_U_iso_or_equiv
_atom_site_adp_type
_atom_site_occupancy
_atom_site_site_symmetry_order
_atom_site_calc_flag
_atom_site_refinement_flags_posn
_atom_site_refinement_flags_adp
_atom_site_refinement_flags_occupancy
_atom_site_disorder_assembly
_atom_site_disorder_group
Zr1 Zr 0.8475(2) 0.37696(11) 0.78211(11) 0.0317(5) Uani 1 1 d . . . . .
Zr2 Zr 0.7832(2) 0.23633(12) 0.63706(11) 0.0367(6) Uani 1 1 d . . . . .
Zr3 Zr 0.8451(3) 0.25958(15) 0.46746(13) 0.0668(10) Uani 1 1 d . . . . .
Zr4 Zr 1.0433(2) 0.45286(11) 0.25285(11) 0.0330(5) Uani 1 1 d . . . . .
Si1 Si 0.7191(5) 0.2080(3) 0.8123(3) 0.0221(9) Uani 1 1 d . U . . .
Si2 Si 0.9126(5) 0.2827(3) 0.2939(3) 0.0215(12) Uani 1 1 d . U . . .
W1 W 0.43176(8) 0.16598(5) 0.89449(5) 0.0344(2) Uani 1 1 d . . . . .
W2 W 0.64460(9) 0.17800(5) 0.98400(5) 0.0374(3) Uani 1 1 d . . . . .
W3 W 0.55366(8) 0.32699(5) 0.86254(5) 0.0320(2) Uani 1 1 d . . . . .
W4 W 0.62193(8) 0.35636(5) 0.68953(4) 0.0302(2) Uani 1 1 d . . . . .
W5 W 0.49921(8) 0.19636(5) 0.71981(5) 0.0335(2) Uani 1 1 d . . . . .
W6 W 0.59990(8) 0.04339(4) 0.84421(5) 0.0297(2) Uani 1 1 d . . . . .
W7 W 0.81068(9) 0.05441(5) 0.93656(5) 0.0386(3) Uani 1 1 d . . . . .
W8 W 0.93669(8) 0.22153(5) 0.90358(5) 0.0321(2) Uani 1 1 d . . . . .
W9 W 1.00454(7) 0.25060(4) 0.73497(5) 0.0286(2) Uani 1 1 d . . . . .
W10 W 0.88219(9) 0.08387(5) 0.76848(5) 0.0344(2) Uani 1 1 d . . . . .
W11 W 0.62734(11) 0.24344(8) 0.37856(6) 0.0594(4) Uani 1 1 d . . . . .
W12 W 0.75040(8) 0.40516(5) 0.34010(5) 0.0312(2) Uani 1 1 d . . . . .
W13 W 0.81020(9) 0.42746(5) 0.16938(5) 0.0405(3) Uani 1 1 d . . . . .
W14 W 0.68640(11) 0.26608(8) 0.20522(8) 0.0621(4) Uani 1 1 d . . . . .
W15 W 0.79071(10) 0.11655(5) 0.33126(6) 0.0464(3) Uani 1 1 d . . . . .
W16 W 1.06765(12) 0.15436(6) 0.24843(7) 0.0583(4) Uani 1 1 d . . . . .
W17 W 1.01116(13) 0.13365(5) 0.41349(6) 0.0592(4) Uani 1 1 d . . . . .
W18 W 0.96569(11) 0.30474(6) 0.12344(5) 0.0467(3) Uani 1 1 d . . . . .
W19 W 1.19450(9) 0.32348(5) 0.20918(5) 0.0378(3) Uani 1 1 d . . . . .
W20 W 1.13893(8) 0.30036(5) 0.37603(5) 0.0312(2) Uani 1 1 d . . . . .
C1 C 0.724(3) 0.6527(15) 0.2316(12) 0.066(6) Uani 1 1 d D U . . .
C2 C 0.808(3) 0.6154(15) 0.1985(11) 0.063(6) Uani 1 1 d D U . . .
C3 C 0.808(2) 0.6443(15) 0.1238(11) 0.061(6) Uani 1 1 d D U . . .
N1 N 0.716(3) 0.6177(14) 0.3042(12) 0.079(8) Uani 1 1 d D U . . .
N2 N 0.9083(17) 0.6223(12) 0.0894(11) 0.049(6) Uani 1 1 d D U . . .
O1 O 0.8812(15) 0.4530(8) 0.8209(8) 0.040(4) Uani 1 1 d . . . . .
O2 O 0.927(2) 0.4706(9) 0.7079(9) 0.071(7) Uani 1 1 d . . . . .
O3 O 0.794(2) 0.1875(11) 0.5668(9) 0.071(7) Uani 1 1 d . . . . .
O4 O 0.8618(16) 0.3018(9) 0.5393(8) 0.046(4) Uani 1 1 d . U . . .
O5 O 0.5334(17) 0.3486(11) 0.7750(10) 0.059(5) Uani 1 1 d . U . . .
O6 O 0.6700(11) 0.2393(7) 0.7388(7) 0.0233(10) Uani 1 1 d . U . . .
O7 O 0.4212(18) 0.1892(11) 0.8060(10) 0.059(5) Uani 1 1 d . U . . .
O8 O 0.5457(18) 0.1021(12) 0.7687(9) 0.061(6) Uani 1 1 d . . . . .
O9 O 0.492(2) 0.0800(12) 0.8969(10) 0.071(7) Uani 1 1 d . . . . .
O10 O 0.6801(16) 0.0104(13) 0.9220(10) 0.067(6) Uani 1 1 d . . . . .
O11 O 0.7030(16) 0.0918(10) 0.9850(13) 0.071(7) Uani 1 1 d . . . . .
O12 O 0.9103(19) 0.1247(12) 0.9247(12) 0.070(6) Uani 1 1 d . U . . .
O13 O 0.7929(19) 0.2147(12) 0.9597(11) 0.068(6) Uani 1 1 d . U . . .
O14 O 0.8329(11) 0.2525(7) 0.8088(7) 0.0231(10) Uani 1 1 d . U . . .
O15 O 1.035(2) 0.2206(10) 0.8287(8) 0.061(6) Uani 1 1 d . . . . .
O16 O 0.9815(18) 0.1512(11) 0.7642(11) 0.064(5) Uani 1 1 d . U . . .
O17 O 0.7398(11) 0.1271(7) 0.8328(7) 0.0232(10) Uani 1 1 d . U . . .
O18 O 0.7386(16) 0.0325(14) 0.7942(10) 0.070(7) Uani 1 1 d . . . . .
O19 O 0.8946(15) 0.0384(15) 0.8649(9) 0.075(8) Uani 1 1 d . . . . .
O20 O 0.826(2) 0.1373(12) 0.6944(12) 0.077(6) Uani 1 1 d . U . . .
O21 O 0.611(2) 0.2021(13) 0.6494(13) 0.084(7) Uani 1 1 d . U . . .
O22 O 0.7050(19) 0.3325(12) 0.6253(12) 0.071(6) Uani 1 1 d . U . . .
O23 O 0.925(2) 0.2629(12) 0.6684(12) 0.070(6) Uani 1 1 d . U . . .
O24 O 0.582(2) 0.2686(10) 0.9546(12) 0.070(7) Uani 1 1 d . . . . .
O25 O 0.8119(19) 0.2954(12) 0.3515(11) 0.066(6) Uani 1 1 d . U . . .
O26 O 0.621(2) 0.3412(14) 0.3576(13) 0.086(7) Uani 1 1 d . U . . .
O27 O 0.7287(16) 0.4251(11) 0.2493(9) 0.057(5) Uani 1 1 d . . . . .
O28 O 0.694(2) 0.3675(15) 0.1629(15) 0.098(8) Uani 1 1 d . U . . .
O29 O 0.613(2) 0.2643(14) 0.2862(14) 0.087(7) Uani 1 1 d . U . . .
O30 O 0.737(2) 0.1751(14) 0.2493(13) 0.082(7) Uani 1 1 d . U . . .
O31 O 0.6911(17) 0.1603(11) 0.3765(10) 0.057(5) Uani 1 1 d . U . . .
O32 O 0.9205(18) 0.1061(15) 0.2763(13) 0.082(8) Uani 1 1 d . . . . .
O33 O 1.088(2) 0.1144(14) 0.3393(13) 0.082(7) Uani 1 1 d . U . . .
O34 O 0.9266(18) 0.2016(11) 0.3149(11) 0.061(5) Uani 1 1 d . U . . .
O35 O 0.8592(19) 0.3129(12) 0.2212(12) 0.070(6) Uani 1 1 d . U . . .
O36 O 0.814(2) 0.2749(14) 0.1286(14) 0.093(8) Uani 1 1 d . U . . .
O37 O 0.9049(17) 0.3933(11) 0.1038(14) 0.077(8) Uani 1 1 d . . . . .
O38 O 1.011(2) 0.2126(14) 0.1698(13) 0.087(7) Uani 1 1 d . U . . .
O39 O 1.105(2) 0.3365(14) 0.1394(14) 0.087(7) Uani 1 1 d . U . . .
O40 O 1.165(2) 0.2234(12) 0.2371(13) 0.080(7) Uani 1 1 d . U . . .
O41 O 1.0269(18) 0.3269(11) 0.2842(11) 0.065(6) Uani 1 1 d . U . . .
O42 O 1.117(2) 0.2027(10) 0.3920(11) 0.064(6) Uani 1 1 d . U . . .
O43 O 1.2347(18) 0.2948(9) 0.2969(9) 0.055(5) Uani 1 1 d . . . . .
O44 O 1.003(2) 0.2974(12) 0.4299(12) 0.074(6) Uani 1 1 d . U . . .
O45 O 1.127(2) 0.3924(9) 0.3335(10) 0.071(7) Uani 1 1 d . . . . .
O46 O 0.8876(18) 0.4432(15) 0.3121(9) 0.080(8) Uani 1 1 d . . . . .
O47 O 0.9404(16) 0.4596(12) 0.1823(9) 0.063(6) Uani 1 1 d . . . . .
O48 O 1.166(2) 0.4114(11) 0.2007(11) 0.067(6) Uani 1 1 d . U . . .
O49 O 0.424(2) 0.2595(13) 0.8868(12) 0.077(7) Uani 1 1 d . U . . .
O50 O 0.497(2) 0.1450(10) 0.9759(11) 0.072(7) Uani 1 1 d . . . . .
O51 O 1.245(2) 0.2982(16) 0.4196(15) 0.097(8) Uani 1 1 d . U . . .
O52 O 1.3315(18) 0.3323(17) 0.1640(12) 0.088(9) Uani 1 1 d . . . . .
O53 O 1.000(3) 0.3103(11) 0.0455(10) 0.083(8) Uani 1 1 d . . . . .
O54 O 0.8746(19) 0.0843(13) 0.4003(11) 0.075(7) Uani 1 1 d . . . . .
O55 O 0.903(2) 0.1709(14) 0.4573(13) 0.088(8) Uani 1 1 d . U . . .
O56 O 1.070(2) 0.0640(13) 0.4722(13) 0.089(8) Uani 1 1 d . U . . .
O57 O 1.1491(19) 0.1009(12) 0.2206(13) 0.077(7) Uani 1 1 d . . . . .
O58 O 0.709(3) 0.0449(14) 0.3458(15) 0.103(9) Uani 1 1 d . U . . .
O59 O 0.578(2) 0.2504(13) 0.1702(12) 0.076(7) Uani 1 1 d . . . . .
O60 O 0.759(2) 0.4985(13) 0.1141(10) 0.072(6) Uani 1 1 d . . . . .
O61 O 0.770(2) 0.3623(12) 0.4255(12) 0.071(6) Uani 1 1 d . U . . .
O62 O 0.669(2) 0.4705(14) 0.3501(15) 0.088(8) Uani 1 1 d . U . . .
O63 O 0.2939(15) 0.1427(9) 0.9288(10) 0.051(5) Uani 1 1 d . . . . .
O64 O 0.489(2) 0.2200(12) 0.4115(15) 0.090(8) Uani 1 1 d . U . . .
O65 O 0.672(2) 0.2307(14) 0.4591(14) 0.091(8) Uani 1 1 d . U . . .
O66 O 0.6181(11) 0.2163(7) 0.8685(7) 0.0233(10) Uani 1 1 d . U . . .
O67 O 0.9675(14) 0.0309(10) 0.7434(12) 0.056(6) Uani 1 1 d . . . . .
O68 O 0.979(2) 0.3363(12) 0.7347(11) 0.069(6) Uani 1 1 d . U . . .
O69 O 1.1437(17) 0.2595(11) 0.7020(11) 0.072(7) Uani 1 1 d . . . . .
O70 O 0.9229(17) 0.3154(10) 0.8648(10) 0.056(5) Uani 1 1 d . U . . .
O71 O 1.0352(16) 0.2163(10) 0.9564(11) 0.055(5) Uani 1 1 d . . . . .
O72 O 0.8595(15) -0.0130(11) 0.9974(9) 0.056(6) Uani 1 1 d . . . . .
O73 O 0.531(2) -0.0318(9) 0.8595(11) 0.067(6) Uani 1 1 d . . . . .
O74 O 0.492(2) 0.2949(12) 0.6905(12) 0.071(6) Uani 1 1 d . U . . .
O75 O 0.386(2) 0.1818(10) 0.6870(11) 0.066(6) Uani 1 1 d . . . . .
O76 O 0.744(2) 0.3860(13) 0.7122(12) 0.077(6) Uani 1 1 d . U . . .
O77 O 0.5634(15) 0.4303(12) 0.6388(10) 0.067(7) Uani 1 1 d . . . . .
O78 O 0.6934(16) 0.3661(14) 0.8443(10) 0.072(7) Uani 1 1 d . . . . .
O79 O 0.4700(15) 0.3843(11) 0.8846(10) 0.053(5) Uani 1 1 d . . . . .
O80 O 0.6236(18) 0.1639(10) 1.0657(8) 0.052(5) Uani 1 1 d . . . . .
O1W O 0.159(3) 0.0886(18) 0.8553(17) 0.120(11) Uani 1 1 d . U . . .

loop_
_atom_site_aniso_label
_atom_site_aniso_U_11
_atom_site_aniso_U_22
_atom_site_aniso_U_33
_atom_site_aniso_U_23
_atom_site_aniso_U_13
_atom_site_aniso_U_12
Zr1 0.0441(13) 0.0212(11) 0.0290(12) -0.0096(9) 0.0007(10) -0.0114(9)
Zr2 0.0593(15) 0.0285(12) 0.0184(11) -0.0072(9) 0.0055(10) -0.0128(11)
Zr3 0.132(3) 0.0471(16) 0.0192(13) -0.0164(12) 0.0200(15) -0.0444(18)
Zr4 0.0532(14) 0.0203(11) 0.0252(12) -0.0106(9) 0.0040(10) -0.0115(10)
Si1 0.0224(11) 0.0224(11) 0.0223(11) -0.0092(8) -0.0034(7) 0.0008(7)
Si2 0.032(3) 0.013(2) 0.023(3) -0.013(2) 0.001(2) -0.005(2)
W1 0.0265(5) 0.0336(5) 0.0310(5) 0.0000(4) 0.0002(4) -0.0038(4)
W2 0.0541(6) 0.0345(5) 0.0196(5) -0.0068(4) -0.0021(4) -0.0013(4)
W3 0.0316(5) 0.0340(5) 0.0363(5) -0.0207(4) -0.0039(4) 0.0061(4)
W4 0.0346(5) 0.0243(5) 0.0236(5) -0.0016(4) -0.0013(4) 0.0075(4)
W5 0.0278(5) 0.0425(6) 0.0360(5) -0.0215(4) -0.0029(4) -0.0029(4)
W6 0.0314(5) 0.0205(4) 0.0340(5) -0.0072(4) -0.0022(4) -0.0043(4)
W7 0.0402(6) 0.0250(5) 0.0326(6) 0.0076(4) -0.0034(4) 0.0066(4)
W8 0.0345(5) 0.0274(5) 0.0384(5) -0.0142(4) -0.0137(4) 0.0023(4)
W9 0.0264(5) 0.0220(4) 0.0336(5) -0.0066(4) -0.0028(4) -0.0028(3)
W10 0.0470(6) 0.0235(5) 0.0361(5) -0.0140(4) -0.0122(4) 0.0122(4)
W11 0.0550(7) 0.0804(9) 0.0452(7) -0.0282(6) 0.0063(5) -0.0367(7)
W12 0.0437(5) 0.0261(5) 0.0271(5) -0.0150(4) -0.0021(4) 0.0024(4)
W13 0.0494(6) 0.0320(5) 0.0407(6) -0.0127(5) -0.0123(5) 0.0038(4)
W14 0.0483(7) 0.0868(10) 0.0897(10) -0.0752(9) -0.0124(6) 0.0010(6)
W15 0.0523(7) 0.0277(5) 0.0647(8) -0.0264(5) 0.0029(5) -0.0112(5)
W16 0.0828(9) 0.0436(7) 0.0709(9) -0.0439(6) -0.0225(7) 0.0231(6)
W17 0.1078(11) 0.0197(5) 0.0371(6) -0.0043(5) 0.0116(6) 0.0105(6)
W18 0.0675(7) 0.0502(7) 0.0318(6) -0.0290(5) 0.0033(5) -0.0009(5)
W19 0.0390(5) 0.0255(5) 0.0449(6) -0.0147(4) 0.0120(4) -0.0032(4)
W20 0.0381(5) 0.0241(5) 0.0288(5) -0.0095(4) 0.0037(4) -0.0061(4)
C1 0.076(13) 0.053(12) 0.063(12) -0.014(10) -0.012(11) 0.015(10)
C2 0.076(13) 0.048(11) 0.057(12) -0.013(10) -0.011(11) 0.017(10)
C3 0.075(13) 0.049(11) 0.059(12) -0.018(10) -0.012(11) 0.014(10)
N1 0.098(16) 0.068(14) 0.080(15) -0.043(13) 0.003(13) -0.007(12)
N2 0.050(6) 0.050(6) 0.048(6) -0.019(3) -0.007(2) 0.000(2)
O1 0.063(11) 0.023(8) 0.039(10) -0.023(7) 0.012(8) -0.016(8)
O2 0.14(2) 0.030(10) 0.029(10) -0.006(8) 0.019(11) -0.029(12)
O3 0.119(19) 0.058(13) 0.031(11) -0.014(10) 0.002(11) -0.026(13)
O4 0.058(8) 0.050(8) 0.033(7) -0.021(6) 0.007(6) -0.016(7)
O5 0.059(5) 0.059(5) 0.059(5) -0.023(2) -0.0082(12) 0.0008(10)
O6 0.0233(12) 0.0233(12) 0.0230(11) -0.0085(8) -0.0035(7) 0.0006(8)
O7 0.074(9) 0.055(9) 0.041(8) -0.016(7) -0.004(7) 0.024(7)
O8 0.074(14) 0.080(15) 0.027(10) -0.017(10) -0.018(9) 0.039(12)
O9 0.094(16) 0.070(14) 0.035(11) -0.010(10) 0.000(10) 0.052(13)
O10 0.038(10) 0.118(19) 0.036(11) -0.025(12) 0.010(8) -0.013(11)
O11 0.041(11) 0.039(11) 0.13(2) -0.045(13) 0.040(12) -0.011(9)
O12 0.070(6) 0.069(6) 0.070(6) -0.027(2) -0.0090(13) 0.0015(10)
O13 0.068(6) 0.068(6) 0.068(6) -0.026(2) -0.0088(13) 0.0015(10)
O14 0.0230(12) 0.0231(12) 0.0232(12) -0.0087(8) -0.0033(7) 0.0005(7)
O15 0.105(17) 0.042(11) 0.021(9) -0.002(8) 0.004(10) 0.032(11)
O16 0.064(6) 0.064(6) 0.064(6) -0.024(2) -0.0092(13) 0.0011(10)
O17 0.0233(13) 0.0229(11) 0.0232(12) -0.0086(8) -0.0032(8) 0.0007(7)
O18 0.037(11) 0.13(2) 0.048(12) -0.041(13) -0.003(9) 0.009(12)
O19 0.025(9) 0.16(2) 0.020(9) -0.015(12) -0.003(7) -0.003(12)
O20 0.090(10) 0.067(10) 0.076(10) -0.022(8) -0.032(8) -0.013(8)
O21 0.088(11) 0.074(10) 0.090(11) -0.038(8) 0.006(8) 0.005(8)
O22 0.065(9) 0.069(9) 0.081(10) -0.037(8) 0.011(8) -0.003(7)
O23 0.086(10) 0.059(9) 0.074(10) -0.027(7) -0.031(8) 0.001(8)
O24 0.094(16) 0.029(10) 0.093(17) -0.014(11) -0.058(14) 0.016(10)
O25 0.066(6) 0.066(6) 0.066(6) -0.025(2) -0.0091(13) 0.0014(10)
O26 0.100(11) 0.084(11) 0.079(10) -0.031(8) -0.025(8) -0.029(8)
O27 0.043(10) 0.078(14) 0.039(11) -0.006(10) -0.010(8) -0.021(10)
O28 0.101(12) 0.089(11) 0.110(12) -0.048(9) -0.002(9) 0.002(9)
O29 0.087(7) 0.088(7) 0.087(7) -0.034(3) -0.0118(14) 0.0022(11)
O30 0.082(10) 0.097(11) 0.077(10) -0.046(8) -0.008(8) 0.012(8)
O31 0.058(8) 0.063(9) 0.059(9) -0.037(7) -0.006(7) 0.022(7)
O32 0.044(12) 0.13(2) 0.087(18) -0.067(17) -0.004(11) 0.031(13)
O33 0.072(10) 0.094(11) 0.081(10) -0.037(8) -0.014(8) 0.020(8)
O34 0.061(5) 0.061(5) 0.061(5) -0.023(2) -0.0084(12) 0.0013(10)
O35 0.070(6) 0.070(6) 0.070(6) -0.027(2) -0.0097(13) 0.0014(10)
O36 0.093(11) 0.086(11) 0.102(11) -0.044(9) -0.005(8) 0.018(8)
O37 0.046(12) 0.051(12) 0.15(2) -0.066(15) 0.007(13) -0.002(10)
O38 0.097(11) 0.080(11) 0.089(11) -0.032(8) -0.031(8) -0.009(8)
O39 0.087(7) 0.087(7) 0.087(7) -0.033(3) -0.0120(14) 0.0018(11)
O40 0.086(10) 0.066(10) 0.085(10) -0.020(8) -0.031(8) 0.006(8)
O41 0.065(6) 0.065(6) 0.065(6) -0.025(2) -0.0086(13) 0.0014(10)
O42 0.085(10) 0.042(8) 0.063(9) -0.024(7) 0.012(7) 0.001(7)
O43 0.083(14) 0.029(9) 0.041(11) -0.011(8) 0.019(10) 0.023(9)
O44 0.079(10) 0.069(10) 0.074(10) -0.034(8) 0.013(8) -0.001(8)
O45 0.128(19) 0.027(10) 0.040(11) -0.002(8) 0.006(12) 0.039(11)
O46 0.058(13) 0.15(2) 0.023(10) -0.028(13) -0.005(9) -0.024(14)
O47 0.047(11) 0.095(17) 0.039(11) -0.020(11) 0.011(9) -0.028(11)
O48 0.084(10) 0.054(9) 0.065(9) -0.031(7) 0.004(7) 0.016(7)
O49 0.081(10) 0.073(10) 0.076(10) -0.023(8) -0.029(8) 0.007(8)
O50 0.094(16) 0.038(11) 0.062(14) 0.017(10) -0.047(12) -0.008(11)
O51 0.089(14) 0.120(17) 0.113(16) -0.067(13) -0.051(12) 0.022(12)
O52 0.044(12) 0.17(3) 0.066(15) -0.062(17) -0.005(11) -0.006(15)
O53 0.17(3) 0.051(13) 0.038(12) -0.028(10) 0.001(13) -0.022(14)
O54 0.066(14) 0.087(17) 0.059(14) -0.019(13) -0.004(11) 0.032(13)
O55 0.102(11) 0.081(11) 0.087(11) -0.046(8) 0.009(8) -0.003(8)
O56 0.107(15) 0.058(12) 0.090(14) -0.007(11) -0.037(12) -0.019(11)
O57 0.064(14) 0.076(16) 0.11(2) -0.067(15) 0.017(13) -0.012(12)
O58 0.142(18) 0.073(14) 0.100(16) -0.039(12) -0.007(13) -0.037(13)
O59 0.076(15) 0.094(18) 0.090(18) -0.065(15) -0.029(13) -0.002(13)
O60 0.084(16) 0.087(17) 0.031(11) -0.008(11) -0.010(10) 0.012(13)
O61 0.077(10) 0.074(10) 0.070(10) -0.030(8) -0.025(8) -0.005(8)
O62 0.076(13) 0.099(14) 0.129(16) -0.089(13) -0.014(12) 0.028(11)
O63 0.040(10) 0.031(9) 0.056(12) 0.005(8) 0.014(9) 0.003(8)
O64 0.088(14) 0.060(12) 0.120(16) -0.045(12) 0.029(12) -0.001(11)
O65 0.098(11) 0.086(11) 0.086(11) -0.025(8) -0.025(9) -0.009(8)
O66 0.0232(12) 0.0234(12) 0.0232(12) -0.0088(8) -0.0030(7) 0.0007(8)
O67 0.032(9) 0.047(11) 0.113(18) -0.055(12) -0.015(10) 0.008(8)
O68 0.082(10) 0.071(9) 0.054(9) -0.028(7) -0.006(7) 0.023(8)
O69 0.044(11) 0.063(14) 0.068(15) 0.015(11) 0.007(10) -0.001(10)
O70 0.056(5) 0.055(5) 0.056(5) -0.021(2) -0.0075(12) 0.0016(10)
O71 0.054(11) 0.059(12) 0.077(14) -0.048(11) -0.026(10) 0.013(10)
O72 0.043(10) 0.068(13) 0.032(10) 0.013(9) -0.018(8) 0.003(9)
O73 0.107(17) 0.027(10) 0.062(13) -0.014(9) 0.005(12) -0.034(11)
O74 0.072(10) 0.067(9) 0.079(10) -0.036(8) 0.004(8) 0.000(8)
O75 0.096(16) 0.044(11) 0.078(15) -0.033(11) -0.052(13) 0.023(11)
O76 0.077(6) 0.077(6) 0.076(6) -0.029(3) -0.0103(13) 0.0015(10)
O77 0.028(9) 0.082(15) 0.060(13) 0.013(11) -0.021(9) 0.003(10)
O78 0.035(10) 0.15(2) 0.037(11) -0.042(13) 0.013(8) -0.034(12)
O79 0.037(10) 0.083(14) 0.066(13) -0.058(12) -0.017(9) 0.031(10)
O80 0.082(14) 0.058(12) 0.011(8) -0.006(8) -0.006(8) -0.014(10)
O1W 0.117(17) 0.126(18) 0.123(18) -0.041(14) -0.051(14) 0.003(14)

loop_
_atom_type_symbol
_atom_type_description
_atom_type_scat_dispersion_real
_atom_type_scat_dispersion_imag
_atom_type_scat_source
C C 0.0033 0.0016 'International Tables Vol C Tables 4.2.6.8 and 6.1.1.4'
H H 0.0000 0.0000 'International Tables Vol C Tables 4.2.6.8 and 6.1.1.4'
N N 0.0061 0.0033 'International Tables Vol C Tables 4.2.6.8 and 6.1.1.4'
O O 0.0106 0.0060 'International Tables Vol C Tables 4.2.6.8 and 6.1.1.4'
Si Si 0.0817 0.0704 'International Tables Vol C Tables 4.2.6.8 and 6.1.1.4'
W W -0.8490 6.8722 'International Tables Vol C Tables 4.2.6.8 and 6.1.1.4'
Zr Zr -2.9673 0.5597 'International Tables Vol C Tables 4.2.6.8 and 6.1.1.4'

loop_
_geom_angle_atom_site_label_1
_geom_angle_atom_site_label_2
_geom_angle_atom_site_label_3
_geom_angle
_geom_angle_site_symmetry_1
_geom_angle_site_symmetry_3
_geom_angle_publ_flag
O76 Zr1 O70 149.7(9) . . ?
O76 Zr1 O78 83.9(9) . . ?
O70 Zr1 O78 88.4(8) . . ?
O76 Zr1 O68 91.8(9) . . ?
O70 Zr1 O68 81.1(8) . . ?
O78 Zr1 O68 151.3(10) . . ?
O76 Zr1 O1 127.4(9) . . ?
O70 Zr1 O1 80.0(7) . . ?
O78 Zr1 O1 82.1(8) . . ?
O68 Zr1 O1 121.6(8) . . ?
O76 Zr1 O2 83.9(10) . . ?
O70 Zr1 O2 123.0(9) . . ?
O78 Zr1 O2 127.9(10) . . ?
O68 Zr1 O2 79.4(9) . . ?
O1 Zr1 O2 66.5(7) . . ?
O76 Zr1 O14 85.0(8) . . ?
O70 Zr1 O14 65.3(6) . . ?
O78 Zr1 O14 87.0(8) . . ?
O68 Zr1 O14 64.4(7) . . ?
O1 Zr1 O14 143.9(6) . . ?
O2 Zr1 O14 141.7(6) . . ?
O76 Zr1 Zr4 107.0(7) . 2_766 ?
O70 Zr1 Zr4 103.3(6) . 2_766 ?
O78 Zr1 Zr4 105.9(7) . 2_766 ?
O68 Zr1 Zr4 102.4(7) . 2_766 ?
O1 Zr1 Zr4 33.1(4) . 2_766 ?
O2 Zr1 Zr4 33.4(5) . 2_766 ?
O14 Zr1 Zr4 162.9(3) . 2_766 ?
O23 Zr2 O20 83.1(9) . . ?
O23 Zr2 O21 154.2(10) . . ?
O20 Zr2 O21 89.6(10) . . ?
O23 Zr2 O22 92.3(9) . . ?
O20 Zr2 O22 152.1(10) . . ?
O21 Zr2 O22 82.8(9) . . ?
O23 Zr2 O3 123.2(10) . . ?
O20 Zr2 O3 78.8(9) . . ?
O21 Zr2 O3 78.9(10) . . ?
O22 Zr2 O3 125.3(9) . . ?
O23 Zr2 O4 84.6(8) . . ?
O20 Zr2 O4 128.2(9) . . ?
O21 Zr2 O4 118.7(9) . . ?
O22 Zr2 O4 78.3(8) . . ?
O3 Zr2 O4 66.9(7) . . ?
O23 Zr2 O6 87.6(8) . . ?
O20 Zr2 O6 86.8(8) . . ?
O21 Zr2 O6 67.3(8) . . ?
O22 Zr2 O6 65.5(7) . . ?
O3 Zr2 O6 143.3(7) . . ?
O4 Zr2 O6 142.6(6) . . ?
O23 Zr2 Zr3 110.0(7) . . ?
O20 Zr2 Zr3 108.5(7) . . ?
O21 Zr2 Zr3 95.8(7) . . ?
O22 Zr2 Zr3 99.0(7) . . ?
O3 Zr2 Zr3 34.2(5) . . ?
O4 Zr2 Zr3 33.5(5) . . ?
O6 Zr2 Zr3 157.5(3) . . ?
O44 Zr3 O55 86.1(10) . . ?
O44 Zr3 O4 84.6(8) . . ?
O55 Zr3 O4 132.4(10) . . ?
O44 Zr3 O3 125.4(10) . . ?
O55 Zr3 O3 80.7(10) . . ?
O4 Zr3 O3 67.6(7) . . ?
O44 Zr3 O65 153.1(10) . . ?
O55 Zr3 O65 88.5(11) . . ?
O4 Zr3 O65 117.7(9) . . ?
O3 Zr3 O65 79.4(10) . . ?
O44 Zr3 O61 92.4(9) . . ?
O55 Zr3 O61 149.8(10) . . ?
O4 Zr3 O61 77.3(8) . . ?
O3 Zr3 O61 123.1(9) . . ?
O65 Zr3 O61 79.3(10) . . ?
O44 Zr3 O25 85.4(9) . . ?
O55 Zr3 O25 84.6(10) . . ?
O4 Zr3 O25 140.6(7) . . ?
O3 Zr3 O25 144.4(8) . . ?
O65 Zr3 O25 67.9(9) . . ?
O61 Zr3 O25 65.2(8) . . ?
O44 Zr3 Zr2 111.3(7) . . ?
O55 Zr3 Zr2 111.4(8) . . ?
O4 Zr3 Zr2 34.2(5) . . ?
O3 Zr3 Zr2 34.2(6) . . ?
O65 Zr3 Zr2 95.2(7) . . ?
O61 Zr3 Zr2 97.3(6) . . ?
O25 Zr3 Zr2 157.0(5) . . ?
O47 Zr4 O46 82.7(7) . . ?
O47 Zr4 O45 149.7(9) . . ?
O46 Zr4 O45 92.7(9) . . ?
O47 Zr4 O48 86.3(9) . . ?
O46 Zr4 O48 149.5(10) . . ?
O45 Zr4 O48 82.6(8) . . ?
O47 Zr4 O1 83.9(7) . 2_766 ?
O46 Zr4 O1 125.9(9) . 2_766 ?
O45 Zr4 O1 121.6(9) . 2_766 ?
O48 Zr4 O1 80.8(7) . 2_766 ?
O47 Zr4 O2 128.0(10) . 2_766 ?
O46 Zr4 O2 81.7(10) . 2_766 ?
O45 Zr4 O2 80.4(9) . 2_766 ?
O48 Zr4 O2 126.6(9) . 2_766 ?
O1 Zr4 O2 66.6(6) 2_766 2_766 ?
O47 Zr4 O41 85.2(8) . . ?
O46 Zr4 O41 85.9(10) . . ?
O45 Zr4 O41 64.5(8) . . ?
O48 Zr4 O41 64.8(8) . . ?
O1 Zr4 O41 144.5(7) 2_766 . ?
O2 Zr4 O41 142.1(7) 2_766 . ?
O47 Zr4 Zr1 108.2(6) . 2_766 ?
O46 Zr4 Zr1 106.0(8) . 2_766 ?
O45 Zr4 Zr1 101.9(7) . 2_766 ?
O48 Zr4 Zr1 104.5(6) . 2_766 ?
O1 Zr4 Zr1 33.1(4) 2_766 2_766 ?
O2 Zr4 Zr1 33.5(5) 2_766 2_766 ?
O41 Zr4 Zr1 162.9(5) . 2_766 ?
O17 Si1 O14 114.0(8) . . ?
O17 Si1 O66 106.9(8) . . ?
O14 Si1 O66 109.0(7) . . ?
O17 Si1 O6 109.2(8) . . ?
O14 Si1 O6 109.6(7) . . ?
O66 Si1 O6 108.1(7) . . ?
O34 Si2 O41 116.5(12) . . ?
O34 Si2 O35 107.5(12) . . ?
O41 Si2 O35 107.5(12) . . ?
O34 Si2 O25 107.6(11) . . ?
O41 Si2 O25 110.2(11) . . ?
O35 Si2 O25 107.1(11) . . ?
O63 W1 O7 101.2(10) . . ?
O63 W1 O9 101.2(10) . . ?
O7 W1 O9 88.2(9) . . ?
O63 W1 O49 97.3(10) . . ?
O7 W1 O49 92.9(10) . . ?
O9 W1 O49 160.8(11) . . ?
O63 W1 O50 97.9(10) . . ?
O7 W1 O50 160.7(10) . . ?
O9 W1 O50 85.1(10) . . ?
O49 W1 O50 87.7(10) . . ?
O63 W1 O66 162.8(8) . . ?
O7 W1 O66 91.1(8) . . ?
O9 W1 O66 91.1(9) . . ?
O49 W1 O66 69.7(8) . . ?
O50 W1 O66 71.0(8) . . ?
O80 W2 O13 101.1(10) . . ?
O80 W2 O11 101.9(11) . . ?
O13 W2 O11 89.2(9) . . ?
O80 W2 O24 95.8(10) . . ?
O13 W2 O24 91.2(10) . . ?
O11 W2 O24 161.8(11) . . ?
O80 W2 O50 99.5(10) . . ?
O13 W2 O50 159.4(10) . . ?
O11 W2 O50 86.5(9) . . ?
O24 W2 O50 86.7(9) . . ?
O80 W2 O66 161.9(8) . . ?
O13 W2 O66 90.4(8) . . ?
O11 W2 O66 92.0(9) . . ?
O24 W2 O66 69.8(8) . . ?
O50 W2 O66 69.7(7) . . ?
O79 W3 O78 102.6(11) . . ?
O79 W3 O5 103.5(9) . . ?
O78 W3 O5 95.7(9) . . ?
O79 W3 O49 92.4(10) . . ?
O78 W3 O49 163.7(11) . . ?
O5 W3 O49 86.8(9) . . ?
O79 W3 O24 95.3(10) . . ?
O78 W3 O24 90.9(10) . . ?
O5 W3 O24 158.1(9) . . ?
O49 W3 O24 81.3(9) . . ?
O79 W3 O66 156.5(8) . . ?
O78 W3 O66 95.7(9) . . ?
O5 W3 O66 89.1(7) . . ?
O49 W3 O66 68.2(8) . . ?
O24 W3 O66 69.5(7) . . ?
O77 W4 O76 104.5(11) . . ?
O77 W4 O22 98.4(11) . . ?
O76 W4 O22 94.4(11) . . ?
O77 W4 O5 98.7(10) . . ?
O76 W4 O5 89.7(10) . . ?
O22 W4 O5 160.9(10) . . ?
O77 W4 O74 93.6(10) . . ?
O76 W4 O74 161.0(11) . . ?
O22 W4 O74 88.6(10) . . ?
O5 W4 O74 81.7(9) . . ?
O77 W4 O6 160.8(9) . . ?
O76 W4 O6 93.1(9) . . ?
O22 W4 O6 72.2(8) . . ?
O5 W4 O6 89.0(7) . . ?
O74 W4 O6 70.0(8) . . ?
O75 W5 O21 97.2(12) . . ?
O75 W5 O74 99.0(10) . . ?
O21 W5 O74 92.1(10) . . ?
O75 W5 O7 99.0(11) . . ?
O21 W5 O7 163.4(11) . . ?
O74 W5 O7 88.7(9) . . ?
O75 W5 O8 101.5(9) . . ?
O21 W5 O8 89.5(10) . . ?
O74 W5 O8 159.1(10) . . ?
O7 W5 O8 84.0(8) . . ?
O75 W5 O6 165.4(9) . . ?
O21 W5 O6 73.1(9) . . ?
O74 W5 O6 71.2(8) . . ?
O7 W5 O6 91.6(8) . . ?
O8 W5 O6 89.4(8) . . ?
O73 W6 O8 102.3(11) . . ?
O73 W6 O18 100.5(12) . . ?
O8 W6 O18 91.2(9) . . ?
O73 W6 O9 99.3(11) . . ?
O8 W6 O9 89.9(8) . . ?
O18 W6 O9 159.4(11) . . ?
O73 W6 O10 97.0(11) . . ?
O8 W6 O10 160.5(11) . . ?
O18 W6 O10 87.5(8) . . ?
O9 W6 O10 84.6(9) . . ?
O73 W6 O17 163.7(9) . . ?
O8 W6 O17 90.5(9) . . ?
O18 W6 O17 68.7(8) . . ?
O9 W6 O17 90.7(9) . . ?
O10 W6 O17 70.9(8) . . ?
O72 W7 O12 102.9(10) . . ?
O72 W7 O19 96.9(10) . . ?
O12 W7 O19 90.5(11) . . ?
O72 W7 O11 102.0(11) . . ?
O12 W7 O11 88.5(9) . . ?
O19 W7 O11 160.8(10) . . ?
O72 W7 O10 100.0(10) . . ?
O12 W7 O10 157.1(10) . . ?
O19 W7 O10 87.4(9) . . ?
O11 W7 O10 86.2(9) . . ?
O72 W7 O17 162.9(8) . . ?
O12 W7 O17 88.7(8) . . ?
O19 W7 O17 70.2(7) . . ?
O11 W7 O17 90.6(9) . . ?
O10 W7 O17 69.1(7) . . ?
O71 W8 O70 100.5(9) . . ?
O71 W8 O15 100.3(10) . . ?
O70 W8 O15 91.4(8) . . ?
O71 W8 O12 99.9(10) . . ?
O70 W8 O12 159.6(9) . . ?
O15 W8 O12 85.9(9) . . ?
O71 W8 O13 102.3(10) . . ?
O70 W8 O13 90.3(9) . . ?
O15 W8 O13 156.6(10) . . ?
O12 W8 O13 84.5(10) . . ?
O71 W8 O14 164.9(8) . . ?
O70 W8 O14 69.2(7) . . ?
O15 W8 O14 69.8(7) . . ?
O12 W8 O14 91.0(8) . . ?
O13 W8 O14 89.1(8) . . ?
O69 W9 O23 106.2(12) . . ?
O69 W9 O68 99.9(11) . . ?
O23 W9 O68 94.5(10) . . ?
O69 W9 O16 100.8(10) . . ?
O23 W9 O16 89.4(10) . . ?
O68 W9 O16 156.9(10) . . ?
O69 W9 O15 95.1(10) . . ?
O23 W9 O15 157.6(11) . . ?
O68 W9 O15 88.2(9) . . ?
O16 W9 O15 79.9(9) . . ?
O69 W9 O14 159.5(10) . . ?
O23 W9 O14 92.0(9) . . ?
O68 W9 O14 68.6(8) . . ?
O16 W9 O14 88.5(7) . . ?
O15 W9 O14 68.3(7) . . ?
O67 W10 O20 102.9(12) . . ?
O67 W10 O16 103.1(9) . . ?
O20 W10 O16 93.6(10) . . ?
O67 W10 O18 100.7(9) . . ?
O20 W10 O18 86.7(10) . . ?
O16 W10 O18 155.5(10) . . ?
O67 W10 O19 97.3(11) . . ?
O20 W10 O19 158.8(11) . . ?
O16 W10 O19 88.1(10) . . ?
O18 W10 O19 83.1(8) . . ?
O67 W10 O17 162.2(8) . . ?
O20 W10 O17 89.7(9) . . ?
O16 W10 O17 88.5(8) . . ?
O18 W10 O17 67.0(8) . . ?
O19 W10 O17 69.2(7) . . ?
O64 W11 O65 93.4(14) . . ?
O64 W11 O31 102.9(10) . . ?
O65 W11 O31 94.2(11) . . ?
O64 W11 O26 100.0(11) . . ?
O65 W11 O26 89.8(11) . . ?
O31 W11 O26 156.5(11) . . ?
O64 W11 O29 98.6(13) . . ?
O65 W11 O29 167.9(12) . . ?
O31 W11 O29 84.3(10) . . ?
O26 W11 O29 87.0(11) . . ?
O64 W11 O25 163.5(10) . . ?
O65 W11 O25 75.5(10) . . ?
O31 W11 O25 90.4(9) . . ?
O26 W11 O25 68.2(10) . . ?
O29 W11 O25 92.5(10) . . ?
O62 W12 O46 103.0(13) . . ?
O62 W12 O61 96.1(13) . . ?
O46 W12 O61 96.8(10) . . ?
O62 W12 O27 97.0(12) . . ?
O46 W12 O27 89.4(8) . . ?
O61 W12 O27 163.9(10) . . ?
O62 W12 O26 95.4(12) . . ?
O46 W12 O26 160.4(12) . . ?
O61 W12 O26 87.8(10) . . ?
O27 W12 O26 81.7(9) . . ?
O62 W12 O25 161.3(11) . . ?
O46 W12 O25 94.3(11) . . ?
O61 W12 O25 74.4(9) . . ?
O27 W12 O25 90.4(9) . . ?
O26 W12 O25 68.5(10) . . ?
O60 W13 O47 102.3(11) . . ?
O60 W13 O27 101.7(10) . . ?
O47 W13 O27 94.3(8) . . ?
O60 W13 O28 93.0(13) . . ?
O47 W13 O28 163.1(12) . . ?
O27 W13 O28 89.8(10) . . ?
O60 W13 O37 98.0(11) . . ?
O47 W13 O37 88.4(9) . . ?
O27 W13 O37 159.1(10) . . ?
O28 W13 O37 82.1(10) . . ?
O60 W13 O35 159.8(10) . . ?
O47 W13 O35 93.0(10) . . ?
O27 W13 O35 90.1(9) . . ?
O28 W13 O35 70.5(10) . . ?
O37 W13 O35 69.0(9) . . ?
O59 W14 O29 102.5(12) . . ?
O59 W14 O30 100.8(12) . . ?
O29 W14 O30 89.1(11) . . ?
O59 W14 O28 99.4(13) . . ?
O29 W14 O28 94.4(12) . . ?
O30 W14 O28 158.2(12) . . ?
O59 W14 O36 96.8(12) . . ?
O29 W14 O36 160.7(12) . . ?
O30 W14 O36 87.5(11) . . ?
O28 W14 O36 82.1(11) . . ?
O59 W14 O35 162.5(11) . . ?
O29 W14 O35 91.1(10) . . ?
O30 W14 O35 90.3(10) . . ?
O28 W14 O35 68.2(10) . . ?
O36 W14 O35 69.9(10) . . ?
O58 W15 O54 101.0(14) . . ?
O58 W15 O31 99.6(13) . . ?
O54 W15 O31 90.8(9) . . ?
O58 W15 O32 102.8(14) . . ?
O54 W15 O32 87.9(10) . . ?
O31 W15 O32 157.4(11) . . ?
O58 W15 O30 97.2(13) . . ?
O54 W15 O30 161.5(12) . . ?
O31 W15 O30 89.2(10) . . ?
O32 W15 O30 85.1(11) . . ?
O58 W15 O34 170.7(12) . . ?
O54 W15 O34 72.6(10) . . ?
O31 W15 O34 87.3(8) . . ?
O32 W15 O34 70.8(10) . . ?
O30 W15 O34 89.0(10) . . ?
O57 W16 O40 103.9(11) . . ?
O57 W16 O38 100.9(13) . . ?
O40 W16 O38 88.0(11) . . ?
O57 W16 O33 99.1(12) . . ?
O40 W16 O33 89.3(12) . . ?
O38 W16 O33 159.9(11) . . ?
O57 W16 O32 101.9(10) . . ?
O40 W16 O32 154.2(11) . . ?
O38 W16 O32 87.9(11) . . ?
O33 W16 O32 85.9(11) . . ?
O57 W16 O34 163.7(10) . . ?
O40 W16 O34 88.4(10) . . ?
O38 W16 O34 90.1(10) . . ?
O33 W16 O34 69.9(9) . . ?
O32 W16 O34 66.1(8) . . ?
O56 W17 O42 103.4(11) . . ?
O56 W17 O55 108.2(14) . . ?
O42 W17 O55 95.3(10) . . ?
O56 W17 O33 93.8(13) . . ?
O42 W17 O33 87.1(10) . . ?
O55 W17 O33 156.6(12) . . ?
O56 W17 O54 99.6(10) . . ?
O42 W17 O54 155.8(10) . . ?
O55 W17 O54 84.7(11) . . ?
O33 W17 O54 83.7(10) . . ?
O56 W17 O34 160.3(10) . . ?
O42 W17 O34 88.8(9) . . ?
O55 W17 O34 85.7(10) . . ?
O33 W17 O34 71.1(9) . . ?
O54 W17 O34 67.0(8) . . ?
O53 W18 O37 97.4(12) . . ?
O53 W18 O36 93.2(13) . . ?
O37 W18 O36 85.8(10) . . ?
O53 W18 O38 99.7(12) . . ?
O37 W18 O38 162.8(12) . . ?
O36 W18 O38 91.6(11) . . ?
O53 W18 O39 101.3(13) . . ?
O37 W18 O39 90.0(10) . . ?
O36 W18 O39 165.3(12) . . ?
O38 W18 O39 88.3(11) . . ?
O53 W18 O35 161.1(12) . . ?
O37 W18 O35 69.6(10) . . ?
O36 W18 O35 72.7(10) . . ?
O38 W18 O35 93.3(10) . . ?
O39 W18 O35 92.7(10) . . ?
O52 W19 O48 101.4(13) . . ?
O52 W19 O39 99.1(11) . . ?
O48 W19 O39 88.9(11) . . ?
O52 W19 O43 99.7(10) . . ?
O48 W19 O43 94.8(9) . . ?
O39 W19 O43 159.7(10) . . ?
O52 W19 O40 100.8(13) . . ?
O48 W19 O40 157.7(10) . . ?
O39 W19 O40 86.9(11) . . ?
O43 W19 O40 82.2(9) . . ?
O52 W19 O41 166.1(10) . . ?
O48 W19 O41 69.9(9) . . ?
O39 W19 O41 91.7(10) . . ?
O43 W19 O41 71.0(8) . . ?
O40 W19 O41 88.4(10) . . ?
O51 W20 O45 100.4(14) . . ?
O51 W20 O44 107.4(13) . . ?
O45 W20 O44 90.3(10) . . ?
O51 W20 O42 102.6(13) . . ?
O45 W20 O42 155.9(11) . . ?
O44 W20 O42 89.8(10) . . ?
O51 W20 O43 97.2(12) . . ?
O45 W20 O43 90.6(8) . . ?
O44 W20 O43 154.8(10) . . ?
O42 W20 O43 79.3(8) . . ?
O51 W20 O41 162.0(12) . . ?
O45 W20 O41 68.9(10) . . ?
O44 W20 O41 87.6(10) . . ?
O42 W20 O41 87.0(9) . . ?
O43 W20 O41 69.3(8) . . ?
N1 C1 C2 110(2) . . ?
C1 C2 C3 111.7(19) . . ?
N2 C3 C2 112(2) . . ?
Zr4 O1 Zr1 113.8(7) 2_766 . ?
Zr4 O2 Zr1 113.1(8) 2_766 . ?
Zr2 O3 Zr3 111.6(9) . . ?
Zr3 O4 Zr2 112.2(8) . . ?
W3 O5 W4 140.1(11) . . ?
Si1 O6 W4 121.4(7) . . ?
Si1 O6 W5 122.7(7) . . ?
W4 O6 W5 94.5(5) . . ?
Si1 O6 Zr2 122.1(7) . . ?
W4 O6 Zr2 94.7(5) . . ?
W5 O6 Zr2 94.0(5) . . ?
W1 O7 W5 146.7(12) . . ?
W6 O8 W5 145.8(12) . . ?
W1 O9 W6 139.9(12) . . ?
W7 O10 W6 127.1(12) . . ?
W7 O11 W2 141.3(12) . . ?
W7 O12 W8 148.8(13) . . ?
W2 O13 W8 145.9(13) . . ?
Si1 O14 W9 119.7(7) . . ?
Si1 O14 W8 120.6(7) . . ?
W9 O14 W8 92.5(5) . . ?
Si1 O14 Zr1 127.3(7) . . ?
W9 O14 Zr1 94.3(5) . . ?
W8 O14 Zr1 94.1(5) . . ?
W8 O15 W9 128.9(11) . . ?
W10 O16 W9 143.9(13) . . ?
Si1 O17 W6 125.6(7) . . ?
Si1 O17 W10 121.5(7) . . ?
W6 O17 W10 93.4(5) . . ?
Si1 O17 W7 123.2(7) . . ?
W6 O17 W7 92.6(5) . . ?
W10 O17 W7 91.5(5) . . ?
W6 O18 W10 130.9(14) . . ?
W7 O19 W10 129.0(12) . . ?
W10 O20 Zr2 145.5(13) . . ?
W5 O21 Zr2 125.7(14) . . ?
W4 O22 Zr2 127.5(13) . . ?
W9 O23 Zr2 147.9(14) . . ?
W2 O24 W3 126.8(13) . . ?
Si2 O25 W12 121.5(12) . . ?
Si2 O25 W11 121.8(12) . . ?
W12 O25 W11 96.0(8) . . ?
Si2 O25 Zr3 120.9(11) . . ?
W12 O25 Zr3 95.6(8) . . ?
W11 O25 Zr3 94.4(8) . . ?
W11 O26 W12 126.9(15) . . ?
W13 O27 W12 140.4(11) . . ?
W13 O28 W14 126.2(16) . . ?
W14 O29 W11 145.6(15) . . ?
W14 O30 W15 141.4(14) . . ?
W15 O31 W11 148.0(13) . . ?
W15 O32 W16 130.8(14) . . ?
W16 O33 W17 129.3(13) . . ?
Si2 O34 W15 129.8(12) . . ?
Si2 O34 W17 120.8(11) . . ?
W15 O34 W17 93.7(8) . . ?
Si2 O34 W16 120.8(11) . . ?
W15 O34 W16 92.0(7) . . ?
W17 O34 W16 89.5(7) . . ?
Si2 O35 W13 123.0(12) . . ?
Si2 O35 W18 120.7(12) . . ?
W13 O35 W18 95.2(8) . . ?
Si2 O35 W14 122.8(12) . . ?
W13 O35 W14 94.7(8) . . ?
W18 O35 W14 92.9(8) . . ?
W18 O36 W14 124.4(15) . . ?
W18 O37 W13 126.1(15) . . ?
W16 O38 W18 143.0(15) . . ?
W19 O39 W18 141.2(15) . . ?
W16 O40 W19 148.9(14) . . ?
Si2 O41 W19 122.2(12) . . ?
Si2 O41 W20 119.8(12) . . ?
W19 O41 W20 91.8(7) . . ?
Si2 O41 Zr4 127.0(12) . . ?
W19 O41 Zr4 93.7(8) . . ?
W20 O41 Zr4 93.6(8) . . ?
W17 O42 W20 144.8(13) . . ?
W19 O43 W20 127.0(10) . . ?
W20 O44 Zr3 150.6(14) . . ?
W20 O45 Zr4 133.0(14) . . ?
W12 O46 Zr4 149.0(15) . . ?
W13 O47 Zr4 143.9(11) . . ?
W19 O48 Zr4 131.4(12) . . ?
W1 O49 W3 127.4(13) . . ?
W1 O50 W2 126.4(12) . . ?
W15 O54 W17 126.7(13) . . ?
W17 O55 Zr3 145.2(15) . . ?
W12 O61 Zr3 124.2(12) . . ?
W11 O65 Zr3 121.8(14) . . ?
Si1 O66 W1 124.9(7) . . ?
Si1 O66 W3 121.3(7) . . ?
W1 O66 W3 94.6(5) . . ?
Si1 O66 W2 121.6(7) . . ?
W1 O66 W2 92.8(5) . . ?
W3 O66 W2 93.6(5) . . ?
W9 O68 Zr1 132.6(13) . . ?
W8 O70 Zr1 131.4(11) . . ?
W5 O74 W4 124.0(12) . . ?
W4 O76 Zr1 149.3(14) . . ?
W3 O78 Zr1 141.5(12) . . ?

loop_
_geom_bond_atom_site_label_1
_geom_bond_atom_site_label_2
_geom_bond_distance
_geom_bond_site_symmetry_2
_geom_bond_publ_flag
Zr1 O76 2.04(2) . ?
Zr1 O70 2.08(2) . ?
Zr1 O78 2.081(18) . ?
Zr1 O68 2.09(2) . ?
Zr1 O1 2.144(14) . ?
Zr1 O2 2.152(17) . ?
Zr1 O14 2.449(14) . ?
Zr1 Zr4 3.588(3) 2_766 ?
Zr2 O23 2.06(2) . ?
Zr2 O20 2.06(2) . ?
Zr2 O21 2.12(3) . ?
Zr2 O22 2.13(2) . ?
Zr2 O3 2.14(2) . ?
Zr2 O4 2.154(17) . ?
Zr2 O6 2.464(14) . ?
Zr2 Zr3 3.545(3) . ?
Zr3 O44 1.99(2) . ?
Zr3 O55 2.04(3) . ?
Zr3 O4 2.116(17) . ?
Zr3 O3 2.142(19) . ?
Zr3 O65 2.20(3) . ?
Zr3 O61 2.20(2) . ?
Zr3 O25 2.45(2) . ?
Zr4 O47 2.06(2) . ?
Zr4 O46 2.07(2) . ?
Zr4 O45 2.09(2) . ?
Zr4 O48 2.10(2) . ?
Zr4 O1 2.139(15) 2_766 ?
Zr4 O2 2.148(19) 2_766 ?
Zr4 O41 2.46(2) . ?
Si1 O17 1.596(15) . ?
Si1 O14 1.634(14) . ?
Si1 O66 1.652(14) . ?
Si1 O6 1.672(14) . ?
Si2 O34 1.59(2) . ?
Si2 O41 1.60(2) . ?
Si2 O35 1.68(2) . ?
Si2 O25 1.71(2) . ?
W1 O63 1.696(17) . ?
W1 O7 1.837(19) . ?
W1 O9 1.90(2) . ?
W1 O49 1.90(2) . ?
W1 O50 1.93(2) . ?
W1 O66 2.367(13) . ?
W2 O80 1.690(16) . ?
W2 O13 1.86(2) . ?
W2 O11 1.904(18) . ?
W2 O24 1.914(18) . ?
W2 O50 1.95(2) . ?
W2 O66 2.414(14) . ?
W3 O79 1.699(16) . ?
W3 O78 1.788(18) . ?
W3 O5 1.85(2) . ?
W3 O49 1.99(2) . ?
W3 O24 1.99(2) . ?
W3 O66 2.376(14) . ?
W4 O77 1.713(19) . ?
W4 O76 1.79(2) . ?
W4 O22 1.83(2) . ?
W4 O5 1.97(2) . ?
W4 O74 2.03(2) . ?
W4 O6 2.355(14) . ?
W5 O75 1.69(2) . ?
W5 O21 1.86(2) . ?
W5 O74 1.91(2) . ?
W5 O7 1.943(19) . ?
W5 O8 1.95(2) . ?
W5 O6 2.381(13) . ?
W6 O73 1.691(17) . ?
W6 O8 1.831(17) . ?
W6 O18 1.900(19) . ?
W6 O9 1.937(19) . ?
W6 O10 1.95(2) . ?
W6 O17 2.364(14) . ?
W7 O72 1.680(16) . ?
W7 O12 1.83(2) . ?
W7 O19 1.88(2) . ?
W7 O11 1.887(18) . ?
W7 O10 1.94(2) . ?
W7 O17 2.449(13) . ?
W8 O71 1.723(18) . ?
W8 O70 1.83(2) . ?
W8 O15 1.887(18) . ?
W8 O12 1.93(2) . ?
W8 O13 1.93(2) . ?
W8 O14 2.423(13) . ?
W9 O69 1.685(19) . ?
W9 O23 1.78(2) . ?
W9 O68 1.81(2) . ?
W9 O16 1.94(2) . ?
W9 O15 1.992(18) . ?
W9 O14 2.423(13) . ?
W10 O67 1.671(17) . ?
W10 O20 1.79(2) . ?
W10 O16 1.83(2) . ?
W10 O18 1.93(2) . ?
W10 O19 1.988(17) . ?
W10 O17 2.423(13) . ?
W11 O64 1.70(2) . ?
W11 O65 1.84(3) . ?
W11 O31 1.888(19) . ?
W11 O26 1.92(3) . ?
W11 O29 1.94(3) . ?
W11 O25 2.36(2) . ?
W12 O62 1.71(2) . ?
W12 O46 1.75(2) . ?
W12 O61 1.79(2) . ?
W12 O27 1.929(18) . ?
W12 O26 1.96(2) . ?
W12 O25 2.32(2) . ?
W13 O60 1.68(2) . ?
W13 O47 1.795(19) . ?
W13 O27 1.87(2) . ?
W13 O28 1.94(3) . ?
W13 O37 2.03(2) . ?
W13 O35 2.32(2) . ?
W14 O59 1.68(2) . ?
W14 O29 1.86(3) . ?
W14 O30 1.89(3) . ?
W14 O28 1.96(3) . ?
W14 O36 2.05(3) . ?
W14 O35 2.41(2) . ?
W15 O58 1.71(2) . ?
W15 O54 1.82(2) . ?
W15 O31 1.875(17) . ?
W15 O32 1.88(2) . ?
W15 O30 1.93(3) . ?
W15 O34 2.32(2) . ?
W16 O57 1.69(2) . ?
W16 O40 1.79(2) . ?
W16 O38 1.89(3) . ?
W16 O33 1.90(3) . ?
W16 O32 1.94(3) . ?
W16 O34 2.49(2) . ?
W17 O56 1.74(2) . ?
W17 O42 1.81(2) . ?
W17 O55 1.83(2) . ?
W17 O33 1.93(2) . ?
W17 O54 2.05(3) . ?
W17 O34 2.42(2) . ?
W18 O53 1.66(2) . ?
W18 O37 1.88(2) . ?
W18 O36 1.89(3) . ?
W18 O38 1.90(3) . ?
W18 O39 1.91(3) . ?
W18 O35 2.40(2) . ?
W19 O52 1.75(2) . ?
W19 O48 1.80(2) . ?
W19 O39 1.91(3) . ?
W19 O43 1.91(2) . ?
W19 O40 1.97(2) . ?
W19 O41 2.41(2) . ?
W20 O51 1.67(2) . ?
W20 O45 1.802(17) . ?
W20 O44 1.84(2) . ?
W20 O42 1.96(2) . ?
W20 O43 1.982(16) . ?
W20 O41 2.44(2) . ?
C1 N1 1.470(10) . ?
C1 C2 1.515(10) . ?
C2 C3 1.518(10) . ?
C3 N2 1.469(10) . ?
